data_7043482
loop_
_publ_author_name
'Zare, Davood'
'Doistau, Benjamin'
'Nozary, Homayoun'
'Besnard, C\'eline'
'Gu\'en\'ee, Laure'
'Suffren, Yan'
'Pel\'e, Anne-Laure'
'Hauser, Andreas'
'Piguet, Claude'

_publ_section_title
;
 CrIII as an alternative to RuII in metallo-supramolecular chemistry
;
_journal_name_full 'Dalton Trans.'
_journal_paper_doi 10.1039/C7DT01747B
_journal_year 2017
_chemical_formula_moiety 'C46 H42 Cr N10, 3(C F3 O3 S), 2(C2 H3 N)'
_chemical_formula_sum 'C53 H48 Cr F9 N12 O9 S3'
_chemical_formula_weight 1316.21
_space_group_crystal_system monoclinic
_space_group_IT_number 15
_space_group_name_Hall '-C 2yc'
_space_group_name_H-M_alt 'C 1 2/c 1'
_symmetry_space_group_name_Hall '-C 2yc'
_symmetry_space_group_name_H-M 'C 1 2/c 1'
_atom_sites_solution_hydrogens geom
_atom_sites_solution_primary direct
_atom_sites_solution_secondary difmap
_audit_creation_method SHELXL-2014/7
_audit_update_record
;
2017-05-30 deposited with the CCDC.
2017-06-08 downloaded from the CCDC.
;
_cell_angle_alpha 90
_cell_angle_beta 98.5471(11)
_cell_angle_gamma 90
_cell_formula_units_Z 8
_cell_length_a 25.0110(3)
_cell_length_b 14.00514(16)
_cell_length_c 33.0269(4)
_cell_measurement_reflns_used 14636
_cell_measurement_temperature 180(2)
_cell_measurement_theta_max 72.5260
_cell_measurement_theta_min 3.5810
_cell_volume 11440.3(2)
_computing_cell_refinement
;
CrysAlisPro, Agilent Technologies,
Version 1.171.36.28 (release 01-02-2013 CrysAlis171 .NET)
(compiled Feb  1 2013,16:14:44)
;
_computing_data_collection
;
CrysAlisPro, Agilent Technologies,
Version 1.171.36.28 (release 01-02-2013 CrysAlis171 .NET)
(compiled Feb  1 2013,16:14:44)
;
_computing_data_reduction
;
CrysAlisPro, Agilent Technologies,
Version 1.171.36.28 (release 01-02-2013 CrysAlis171 .NET)
(compiled Feb  1 2013,16:14:44)
;
_computing_molecular_graphics 'Ortep 3 (Farrugia, 1997)'
_computing_publication_material ShelX_Acta
_computing_structure_refinement 'SHELXL-2014/7 (Sheldrick, 2014)'
_computing_structure_solution 'SIR97 (Altomare, 1999)'
_diffrn_ambient_temperature 180(2)
_diffrn_detector_area_resol_mean 10.4679
_diffrn_measured_fraction_theta_full 0.997
_diffrn_measured_fraction_theta_max 0.968
_diffrn_measurement_device_type 'SuperNova, Dual, Cu at zero, Atlas'
_diffrn_measurement_method '\w scans'
_diffrn_radiation_monochromator mirror
_diffrn_radiation_source 'SuperNova (Cu) X-ray Source'
_diffrn_radiation_type CuK\a
_diffrn_radiation_wavelength 1.54184
_diffrn_reflns_av_R_equivalents 0.0218
_diffrn_reflns_av_unetI/netI 0.0228
_diffrn_reflns_Laue_measured_fraction_full 0.997
_diffrn_reflns_Laue_measured_fraction_max 0.968
_diffrn_reflns_limit_h_max 30
_diffrn_reflns_limit_h_min -20
_diffrn_reflns_limit_k_max 17
_diffrn_reflns_limit_k_min -15
_diffrn_reflns_limit_l_max 40
_diffrn_reflns_limit_l_min -40
_diffrn_reflns_number 27251
_diffrn_reflns_point_group_measured_fraction_full 0.997
_diffrn_reflns_point_group_measured_fraction_max 0.968
_diffrn_reflns_theta_full 67.500
_diffrn_reflns_theta_max 72.639
_diffrn_reflns_theta_min 3.574
_exptl_absorpt_coefficient_mu 3.517
_exptl_absorpt_correction_T_max 1.00000
_exptl_absorpt_correction_T_min 0.73826
_exptl_absorpt_correction_type multi-scan
_exptl_absorpt_process_details
;
CrysAlisPro, Agilent Technologies,
Version 1.171.36.28 (release 01-02-2013 CrysAlis171 .NET)
(compiled Feb  1 2013,16:14:44)
Empirical absorption correction using spherical harmonics,
 implemented in SCALE3 ABSPACK scaling algorithm.
;
_exptl_crystal_colour red
_exptl_crystal_density_diffrn 1.528
_exptl_crystal_description prism
_exptl_crystal_F_000 5400
_exptl_crystal_size_max 0.2954
_exptl_crystal_size_mid 0.2354
_exptl_crystal_size_min 0.0772
_refine_diff_density_max 0.585
_refine_diff_density_min -0.587
_refine_diff_density_rms 0.061
_refine_ls_extinction_method none
_refine_ls_goodness_of_fit_ref 1.026
_refine_ls_hydrogen_treatment constr
_refine_ls_matrix_type full
_refine_ls_number_parameters 718
_refine_ls_number_reflns 11020
_refine_ls_number_restraints 0
_refine_ls_restrained_S_all 1.026
_refine_ls_R_factor_all 0.0529
_refine_ls_R_factor_gt 0.0490
_refine_ls_shift/su_max 0.001
_refine_ls_shift/su_mean 0.000
_refine_ls_structure_factor_coef Fsqd
_refine_ls_weighting_details 'w=1/[\s^2^(Fo^2^)+(0.0665P)^2^+20.8712P] where P=(Fo^2^+2Fc^2^)/3'
_refine_ls_weighting_scheme calc
_refine_ls_wR_factor_gt 0.1298
_refine_ls_wR_factor_ref 0.1333
_reflns_Friedel_coverage 0.000
_reflns_number_gt 10071
_reflns_number_total 11020
_reflns_threshold_expression 'I > 2\s(I)'
_cod_data_source_file c7dt01747b2.cif
_cod_data_source_block compound4
_cod_original_cell_volume 11440.2(2)
_cod_database_code 7043482
_shelx_shelxl_version_number 2014/7
_shelx_space_group_comment
;
The symmetry employed for this shelxl refinement is uniquely defined
by the following loop, which should always be used as a source of
symmetry information in preference to the above space-group names.
They are only intended as comments.
;

loop_
_space_group_symop_operation_xyz
'x, y, z'
'-x, y, -z+1/2'
'x+1/2, y+1/2, z'
'-x+1/2, y+1/2, -z+1/2'
'-x, -y, -z'
'x, -y, z-1/2'
'-x+1/2, -y+1/2, -z'
'x+1/2, -y+1/2, z-1/2'

loop_
_atom_site_label
_atom_site_type_symbol
_atom_site_fract_x
_atom_site_fract_y
_atom_site_fract_z
_atom_site_U_iso_or_equiv
_atom_site_adp_type
_atom_site_occupancy
_atom_site_site_symmetry_order
_atom_site_calc_flag
_atom_site_refinement_flags_posn
_atom_site_refinement_flags_adp
_atom_site_refinement_flags_occupancy
_atom_site_disorder_assembly
_atom_site_disorder_group
Cr Cr 0.35773(2) 0.54015(2) 0.36302(2) 0.02255(9) Uani 1 1 d . . . . .
N1 N 0.35463(7) 0.68333(13) 0.36925(6) 0.0277(4) Uani 1 1 d . . . . .
N2 N 0.28092(7) 0.55900(12) 0.37503(6) 0.0250(4) Uani 1 1 d . . . . .
N3 N 0.21778(7) 0.65807(13) 0.39156(6) 0.0286(4) Uani 1 1 d . . . . .
N4 N 0.43485(7) 0.57938(14) 0.35769(6) 0.0300(4) Uani 1 1 d . . . . .
N5 N 0.49794(8) 0.69234(17) 0.36366(7) 0.0447(5) Uani 1 1 d . . . . .
N6 N 0.35389(7) 0.39761(13) 0.35627(5) 0.0246(4) Uani 1 1 d . . . . .
N7 N 0.38297(7) 0.49435(14) 0.42092(6) 0.0278(4) Uani 1 1 d . . . . .
N8 N 0.40453(8) 0.37428(15) 0.46433(6) 0.0340(4) Uani 1 1 d . . . . .
N9 N 0.33649(7) 0.52828(13) 0.30177(6) 0.0272(4) Uani 1 1 d . . . . .
N10 N 0.31221(9) 0.43479(15) 0.24758(6) 0.0356(4) Uani 1 1 d . . . . .
C1 C 0.23794(8) 0.50401(16) 0.38381(7) 0.0264(4) Uani 1 1 d . . . . .
C2 C 0.22999(9) 0.40540(16) 0.38436(7) 0.0320(5) Uani 1 1 d . . . . .
H2 H 0.2560 0.3624 0.3765 0.038 Uiso 1 1 calc R U . . .
C3 C 0.18297(9) 0.37295(17) 0.39669(8) 0.0350(5) Uani 1 1 d . . . . .
H3 H 0.1769 0.3061 0.3980 0.042 Uiso 1 1 calc R U . . .
C4 C 0.14378(9) 0.43621(18) 0.40743(8) 0.0348(5) Uani 1 1 d . . . . .
H4 H 0.1118 0.4109 0.4157 0.042 Uiso 1 1 calc R U . . .
C5 C 0.15028(9) 0.53363(17) 0.40639(8) 0.0333(5) Uani 1 1 d . . . . .
H5 H 0.1236 0.5764 0.4133 0.040 Uiso 1 1 calc R U . . .
C6 C 0.19841(9) 0.56585(16) 0.39456(7) 0.0274(4) Uani 1 1 d . . . . .
C7 C 0.26732(8) 0.65037(15) 0.38051(7) 0.0264(4) Uani 1 1 d . . . . .
C8 C 0.30790(9) 0.72404(16) 0.37604(7) 0.0291(5) Uani 1 1 d . . . . .
C9 C 0.30421(10) 0.82250(17) 0.37842(8) 0.0393(5) Uani 1 1 d . . . . .
H9 H 0.2720 0.8520 0.3842 0.047 Uiso 1 1 calc R U . . .
C10 C 0.34834(12) 0.87713(19) 0.37216(9) 0.0459(6) Uani 1 1 d . . . . .
H10 H 0.3458 0.9448 0.3726 0.055 Uiso 1 1 calc R U . . .
C11 C 0.39618(11) 0.83476(19) 0.36524(9) 0.0439(6) Uani 1 1 d . . . . .
H11 H 0.4264 0.8724 0.3608 0.053 Uiso 1 1 calc R U . . .
C12 C 0.39876(9) 0.73597(17) 0.36498(7) 0.0336(5) Uani 1 1 d . . . . .
C13 C 0.44454(9) 0.67318(18) 0.36115(7) 0.0338(5) Uani 1 1 d . . . . .
C14 C 0.52421(10) 0.6059(2) 0.36158(8) 0.0422(6) Uani 1 1 d . . . . .
C15 C 0.57927(11) 0.5829(3) 0.36425(10) 0.0576(8) Uani 1 1 d . . . . .
H15 H 0.6065 0.6307 0.3675 0.069 Uiso 1 1 calc R U . . .
C16 C 0.59161(11) 0.4880(3) 0.36186(10) 0.0618(9) Uani 1 1 d . . . . .
H16 H 0.6284 0.4695 0.3637 0.074 Uiso 1 1 calc R U . . .
C17 C 0.55185(11) 0.4180(3) 0.35677(9) 0.0532(7) Uani 1 1 d . . . . .
H17 H 0.5623 0.3532 0.3547 0.064 Uiso 1 1 calc R U . . .
C18 C 0.49759(10) 0.4396(2) 0.35469(8) 0.0409(6) Uani 1 1 d . . . . .
H18 H 0.4707 0.3912 0.3515 0.049 Uiso 1 1 calc R U . . .
C19 C 0.48429(9) 0.53520(19) 0.35749(7) 0.0339(5) Uani 1 1 d . . . . .
C20 C 0.52642(14) 0.7840(3) 0.36698(13) 0.0698(11) Uani 1 1 d . . . . .
H20A H 0.5632 0.7751 0.3824 0.084 Uiso 1 1 calc R U . . .
H20B H 0.5069 0.8296 0.3824 0.084 Uiso 1 1 calc R U . . .
C21 C 0.5305(2) 0.8243(3) 0.32530(17) 0.115(2) Uani 1 1 d . . . . .
H21A H 0.5499 0.7792 0.3101 0.172 Uiso 1 1 calc R U . . .
H21B H 0.5500 0.8851 0.3283 0.172 Uiso 1 1 calc R U . . .
H21C H 0.4941 0.8348 0.3104 0.172 Uiso 1 1 calc R U . . .
C22 C 0.18824(10) 0.74254(17) 0.40342(8) 0.0380(5) Uani 1 1 d . . . . .
H22A H 0.1489 0.7324 0.3954 0.046 Uiso 1 1 calc R U . . .
H22B H 0.1987 0.7993 0.3885 0.046 Uiso 1 1 calc R U . . .
C23 C 0.20002(16) 0.7607(2) 0.44867(10) 0.0632(9) Uani 1 1 d . . . . .
H23A H 0.1781 0.8145 0.4557 0.095 Uiso 1 1 calc R U . . .
H23B H 0.2384 0.7760 0.4563 0.095 Uiso 1 1 calc R U . . .
H23C H 0.1912 0.7036 0.4635 0.095 Uiso 1 1 calc R U . . .
C24 C 0.40474(9) 0.53312(18) 0.45813(7) 0.0322(5) Uani 1 1 d . . . . .
C25 C 0.41445(11) 0.6281(2) 0.46988(8) 0.0412(6) Uani 1 1 d . . . . .
H25 H 0.4050 0.6794 0.4514 0.049 Uiso 1 1 calc R U . . .
C26 C 0.43857(12) 0.6438(2) 0.50977(9) 0.0519(7) Uani 1 1 d . . . . .
H26 H 0.4459 0.7074 0.5190 0.062 Uiso 1 1 calc R U . . .
C27 C 0.45232(13) 0.5680(3) 0.53681(9) 0.0583(8) Uani 1 1 d . . . . .
H27 H 0.4689 0.5819 0.5640 0.070 Uiso 1 1 calc R U . . .
C28 C 0.44293(13) 0.4745(2) 0.52580(8) 0.0510(7) Uani 1 1 d . . . . .
H28 H 0.4525 0.4236 0.5445 0.061 Uiso 1 1 calc R U . . .
C29 C 0.41854(10) 0.45816(19) 0.48559(7) 0.0370(5) Uani 1 1 d . . . . .
C30 C 0.38339(8) 0.39930(16) 0.42580(7) 0.0283(4) Uani 1 1 d . . . . .
C31 C 0.36359(8) 0.34103(16) 0.38970(7) 0.0268(4) Uani 1 1 d . . . . .
C32 C 0.35307(9) 0.24429(17) 0.38684(8) 0.0340(5) Uani 1 1 d . . . . .
H32 H 0.3584 0.2045 0.4104 0.041 Uiso 1 1 calc R U . . .
C33 C 0.33440(10) 0.20706(17) 0.34840(8) 0.0371(5) Uani 1 1 d . . . . .
H33 H 0.3274 0.1405 0.3457 0.045 Uiso 1 1 calc R U . . .
C34 C 0.32568(10) 0.26430(17) 0.31398(8) 0.0343(5) Uani 1 1 d . . . . .
H34 H 0.3137 0.2378 0.2877 0.041 Uiso 1 1 calc R U . . .
C35 C 0.33488(8) 0.36170(16) 0.31885(7) 0.0274(4) Uani 1 1 d . . . . .
C36 C 0.32688(9) 0.43862(16) 0.28853(7) 0.0285(4) Uani 1 1 d . . . . .
C37 C 0.31320(10) 0.52750(18) 0.23329(7) 0.0344(5) Uani 1 1 d . . . . .
C38 C 0.30115(11) 0.5639(2) 0.19379(8) 0.0425(6) Uani 1 1 d . . . . .
H38 H 0.2901 0.5237 0.1709 0.051 Uiso 1 1 calc R U . . .
C39 C 0.30612(12) 0.6611(2) 0.18958(8) 0.0454(6) Uani 1 1 d . . . . .
H39 H 0.2993 0.6885 0.1630 0.054 Uiso 1 1 calc R U . . .
C40 C 0.32094(12) 0.7209(2) 0.22335(8) 0.0448(6) Uani 1 1 d . . . . .
H40 H 0.3233 0.7878 0.2192 0.054 Uiso 1 1 calc R U . . .
C41 C 0.33220(11) 0.68461(18) 0.26259(8) 0.0386(5) Uani 1 1 d . . . . .
H41 H 0.3422 0.7253 0.2855 0.046 Uiso 1 1 calc R U . . .
C42 C 0.32830(9) 0.58639(17) 0.26737(7) 0.0297(5) Uani 1 1 d . . . . .
C43 C 0.29416(16) 0.3519(2) 0.22162(9) 0.0627(9) Uani 1 1 d . . . . .
H43A H 0.2676 0.3733 0.1981 0.075 Uiso 1 1 calc R U . . .
H43B H 0.2759 0.3057 0.2376 0.075 Uiso 1 1 calc R U . . .
C44 C 0.3403(3) 0.3037(3) 0.20612(14) 0.110(2) Uani 1 1 d . . . . .
H44A H 0.3582 0.3491 0.1899 0.165 Uiso 1 1 calc R U . . .
H44B H 0.3268 0.2493 0.1889 0.165 Uiso 1 1 calc R U . . .
H44C H 0.3662 0.2811 0.2293 0.165 Uiso 1 1 calc R U . . .
C45 C 0.41230(12) 0.2786(2) 0.48259(8) 0.0475(7) Uani 1 1 d . . . . .
H45A H 0.4448 0.2789 0.5038 0.057 Uiso 1 1 calc R U . . .
H45B H 0.4185 0.2322 0.4612 0.057 Uiso 1 1 calc R U . . .
C46 C 0.36385(16) 0.2473(2) 0.50176(11) 0.0679(10) Uani 1 1 d . . . . .
H46A H 0.3316 0.2473 0.4809 0.102 Uiso 1 1 calc R U . . .
H46B H 0.3585 0.2916 0.5238 0.102 Uiso 1 1 calc R U . . .
H46C H 0.3701 0.1828 0.5130 0.102 Uiso 1 1 calc R U . . .
S1 S 0.25361(3) 0.44481(4) 0.57552(2) 0.03868(15) Uani 1 1 d . . . . .
F1 F 0.30732(9) 0.48680(19) 0.51575(7) 0.0853(7) Uani 1 1 d . . . . .
F2 F 0.24067(10) 0.39362(17) 0.49850(6) 0.0824(7) Uani 1 1 d . . . . .
F3 F 0.22720(10) 0.54283(15) 0.50848(6) 0.0788(6) Uani 1 1 d . . . . .
O1 O 0.27793(8) 0.52876(13) 0.59583(6) 0.0444(4) Uani 1 1 d . . . . .
O2 O 0.19650(10) 0.43723(17) 0.57603(7) 0.0617(6) Uani 1 1 d . . . . .
O3 O 0.28423(12) 0.35923(15) 0.58411(7) 0.0739(8) Uani 1 1 d . . . . .
C47 C 0.25760(13) 0.4677(2) 0.52177(9) 0.0507(7) Uani 1 1 d . . . . .
S2 S 0.18049(3) 0.51932(6) 0.25295(2) 0.05258(19) Uani 1 1 d . . . . .
F4 F 0.11156(13) 0.5333(3) 0.30407(9) 0.1359(14) Uani 1 1 d . . . . .
F5 F 0.08275(11) 0.5858(3) 0.24592(11) 0.1370(13) Uani 1 1 d . . . . .
F6 F 0.08914(12) 0.4365(3) 0.25505(13) 0.1435(14) Uani 1 1 d . . . . .
O4 O 0.19830(13) 0.61498(18) 0.26289(12) 0.0948(10) Uani 1 1 d . . . . .
O5 O 0.20797(10) 0.45190(17) 0.28063(9) 0.0726(7) Uani 1 1 d . . . . .
O6 O 0.17431(14) 0.4988(3) 0.21068(9) 0.1100(12) Uani 1 1 d . . . . .
C49 C 0.11263(14) 0.5179(3) 0.26555(12) 0.0743(11) Uani 1 1 d . . . . .
N11 N 0.47698(17) 0.8404(3) 0.45358(12) 0.0884(11) Uani 1 1 d . . . . .
C50 C 0.45264(17) 0.8977(3) 0.46623(12) 0.0714(10) Uani 1 1 d . . . . .
C51 C 0.4211(2) 0.9729(4) 0.48273(15) 0.1002(16) Uani 1 1 d . . . . .
H51A H 0.3841 0.9728 0.4679 0.150 Uiso 1 1 calc R U . . .
H51B H 0.4379 1.0350 0.4794 0.150 Uiso 1 1 calc R U . . .
H51C H 0.4203 0.9610 0.5119 0.150 Uiso 1 1 calc R U . . .
N13 N 0.4354(4) 0.3919(16) 0.2662(4) 0.243(10) Uani 0.5 1 d . . P A -1
C52 C 0.4643(5) 0.336(2) 0.2559(5) 0.204(11) Uani 0.5 1 d . . P A -1
C53 C 0.4994(8) 0.2688(12) 0.2361(4) 0.150(6) Uani 0.5 1 d . . P A -1
H53A H 0.4808 0.2508 0.2089 0.224 Uiso 0.5 1 calc R U P A -1
H53B H 0.5065 0.2115 0.2530 0.224 Uiso 0.5 1 calc R U P A -1
H53C H 0.5337 0.3002 0.2334 0.224 Uiso 0.5 1 calc R U P A -1

loop_
_atom_site_aniso_label
_atom_site_aniso_U_11
_atom_site_aniso_U_22
_atom_site_aniso_U_33
_atom_site_aniso_U_23
_atom_site_aniso_U_13
_atom_site_aniso_U_12
Cr 0.01927(17) 0.02148(18) 0.02728(18) 0.00013(13) 0.00470(13) -0.00032(12)
N1 0.0268(9) 0.0234(9) 0.0332(9) 0.0004(7) 0.0054(7) -0.0021(7)
N2 0.0204(8) 0.0234(9) 0.0315(9) -0.0016(7) 0.0047(7) -0.0004(7)
N3 0.0238(9) 0.0232(9) 0.0394(10) 0.0017(8) 0.0067(7) 0.0040(7)
N4 0.0228(9) 0.0339(10) 0.0341(10) 0.0028(8) 0.0067(7) -0.0020(8)
N5 0.0306(11) 0.0513(14) 0.0554(13) -0.0126(11) 0.0168(10) -0.0163(10)
N6 0.0222(8) 0.0221(9) 0.0303(9) 0.0008(7) 0.0064(7) 0.0016(7)
N7 0.0245(9) 0.0304(10) 0.0285(9) -0.0004(8) 0.0048(7) -0.0001(7)
N8 0.0325(10) 0.0389(11) 0.0307(10) 0.0065(8) 0.0052(8) 0.0026(8)
N9 0.0280(9) 0.0259(9) 0.0278(9) 0.0012(7) 0.0047(7) 0.0011(7)
N10 0.0449(12) 0.0333(10) 0.0278(9) -0.0029(8) 0.0028(8) 0.0036(9)
C1 0.0210(10) 0.0272(11) 0.0310(11) 0.0001(9) 0.0036(8) 0.0002(8)
C2 0.0267(11) 0.0267(11) 0.0433(13) -0.0042(9) 0.0077(9) 0.0018(9)
C3 0.0302(11) 0.0275(11) 0.0480(14) -0.0010(10) 0.0076(10) -0.0047(9)
C4 0.0257(11) 0.0365(12) 0.0435(13) 0.0020(10) 0.0093(10) -0.0042(9)
C5 0.0254(11) 0.0348(12) 0.0407(13) -0.0002(10) 0.0081(9) 0.0030(9)
C6 0.0239(10) 0.0259(10) 0.0323(11) 0.0003(9) 0.0036(8) 0.0014(8)
C7 0.0241(10) 0.0234(10) 0.0314(11) 0.0006(8) 0.0027(8) 0.0017(8)
C8 0.0281(11) 0.0264(11) 0.0326(11) 0.0019(9) 0.0036(9) 0.0000(9)
C9 0.0390(13) 0.0269(12) 0.0519(15) 0.0024(10) 0.0065(11) 0.0042(10)
C10 0.0516(16) 0.0250(12) 0.0614(17) 0.0031(11) 0.0091(13) -0.0036(11)
C11 0.0453(15) 0.0314(13) 0.0564(16) 0.0039(11) 0.0117(12) -0.0114(11)
C12 0.0318(12) 0.0320(12) 0.0378(12) -0.0002(10) 0.0078(9) -0.0087(9)
C13 0.0293(11) 0.0370(12) 0.0369(12) -0.0023(10) 0.0105(9) -0.0080(10)
C14 0.0274(12) 0.0597(17) 0.0413(13) -0.0081(12) 0.0111(10) -0.0071(11)
C15 0.0279(13) 0.089(2) 0.0584(18) -0.0165(17) 0.0144(12) -0.0104(15)
C16 0.0258(13) 0.103(3) 0.0583(18) -0.0111(18) 0.0108(12) 0.0098(15)
C17 0.0373(14) 0.074(2) 0.0503(16) 0.0033(15) 0.0137(12) 0.0189(14)
C18 0.0315(12) 0.0523(16) 0.0402(13) 0.0060(12) 0.0102(10) 0.0077(11)
C19 0.0234(11) 0.0504(15) 0.0292(11) 0.0021(10) 0.0077(9) 0.0016(10)
C20 0.0478(17) 0.062(2) 0.107(3) -0.028(2) 0.0361(18) -0.0298(16)
C21 0.161(5) 0.062(3) 0.144(4) -0.014(3) 0.098(4) -0.049(3)
C22 0.0323(12) 0.0246(11) 0.0596(16) 0.0005(11) 0.0149(11) 0.0081(9)
C23 0.093(3) 0.0400(16) 0.063(2) -0.0085(14) 0.0340(18) 0.0070(16)
C24 0.0264(11) 0.0413(13) 0.0296(11) -0.0038(9) 0.0061(9) -0.0029(9)
C25 0.0404(13) 0.0439(14) 0.0394(13) -0.0071(11) 0.0059(11) -0.0043(11)
C26 0.0522(16) 0.0613(19) 0.0415(15) -0.0175(14) 0.0051(12) -0.0097(14)
C27 0.0562(18) 0.085(2) 0.0314(14) -0.0121(15) -0.0012(12) -0.0094(17)
C28 0.0519(17) 0.070(2) 0.0296(13) 0.0054(13) 0.0008(12) -0.0023(15)
C29 0.0310(12) 0.0492(15) 0.0314(12) 0.0005(10) 0.0063(10) -0.0005(10)
C30 0.0224(10) 0.0325(11) 0.0307(11) 0.0043(9) 0.0061(8) 0.0018(9)
C31 0.0218(10) 0.0272(11) 0.0323(11) 0.0042(9) 0.0063(8) 0.0027(8)
C32 0.0325(12) 0.0287(11) 0.0416(13) 0.0073(10) 0.0086(10) 0.0003(9)
C33 0.0363(12) 0.0247(11) 0.0507(14) -0.0002(10) 0.0078(11) -0.0041(9)
C34 0.0361(12) 0.0287(11) 0.0386(12) -0.0037(10) 0.0069(10) -0.0031(9)
C35 0.0246(10) 0.0276(11) 0.0306(11) -0.0019(9) 0.0057(8) 0.0010(8)
C36 0.0273(11) 0.0284(11) 0.0302(11) -0.0008(9) 0.0054(9) 0.0014(9)
C37 0.0364(12) 0.0355(12) 0.0321(12) 0.0017(10) 0.0074(10) 0.0066(10)
C38 0.0496(15) 0.0492(15) 0.0289(12) 0.0015(11) 0.0063(11) 0.0119(12)
C39 0.0523(16) 0.0514(16) 0.0343(13) 0.0127(12) 0.0123(11) 0.0143(13)
C40 0.0519(15) 0.0383(14) 0.0458(15) 0.0135(12) 0.0126(12) 0.0079(12)
C41 0.0449(14) 0.0329(13) 0.0389(13) 0.0037(10) 0.0090(11) 0.0031(10)
C42 0.0290(11) 0.0319(12) 0.0289(11) 0.0030(9) 0.0061(9) 0.0044(9)
C43 0.108(3) 0.0409(16) 0.0343(14) -0.0055(12) -0.0067(16) -0.0009(17)
C44 0.218(6) 0.044(2) 0.089(3) -0.009(2) 0.092(4) 0.006(3)
C45 0.0569(17) 0.0454(15) 0.0390(14) 0.0143(12) 0.0035(12) 0.0117(13)
C46 0.098(3) 0.0495(18) 0.064(2) 0.0207(16) 0.0350(19) 0.0025(18)
S1 0.0515(4) 0.0264(3) 0.0374(3) 0.0035(2) 0.0043(3) 0.0021(2)
F1 0.0734(14) 0.1005(17) 0.0930(16) -0.0075(13) 0.0484(12) -0.0198(13)
F2 0.1144(18) 0.0826(15) 0.0503(10) -0.0192(10) 0.0126(11) -0.0269(13)
F3 0.0957(16) 0.0740(14) 0.0624(12) 0.0313(10) -0.0021(11) 0.0077(11)
O1 0.0482(11) 0.0329(9) 0.0495(11) -0.0045(8) -0.0008(8) 0.0059(8)
O2 0.0631(14) 0.0582(13) 0.0687(14) 0.0004(11) 0.0259(11) -0.0204(11)
O3 0.118(2) 0.0335(11) 0.0642(14) 0.0021(10) -0.0071(14) 0.0269(12)
C47 0.0552(17) 0.0505(17) 0.0475(16) 0.0013(13) 0.0113(13) -0.0074(14)
S2 0.0522(4) 0.0473(4) 0.0617(4) 0.0176(3) 0.0198(3) 0.0093(3)
F4 0.092(2) 0.248(5) 0.0780(18) 0.014(2) 0.0456(15) 0.009(2)
F5 0.0737(17) 0.191(3) 0.147(3) 0.055(3) 0.0179(17) 0.063(2)
F6 0.0770(18) 0.166(3) 0.188(4) 0.000(3) 0.023(2) -0.056(2)
O4 0.089(2) 0.0443(14) 0.159(3) 0.0209(16) 0.046(2) 0.0017(13)
O5 0.0586(14) 0.0570(14) 0.100(2) 0.0294(13) 0.0042(13) 0.0052(11)
O6 0.092(2) 0.177(4) 0.0644(18) -0.012(2) 0.0235(16) 0.002(2)
C49 0.0458(18) 0.106(3) 0.070(2) 0.030(2) 0.0070(16) 0.000(2)
N11 0.106(3) 0.073(2) 0.081(2) -0.0053(19) -0.005(2) 0.010(2)
C50 0.072(2) 0.070(2) 0.066(2) 0.0004(19) -0.0113(18) 0.000(2)
C51 0.090(3) 0.118(4) 0.087(3) -0.003(3) -0.007(3) 0.035(3)
N13 0.048(5) 0.55(3) 0.125(9) -0.150(14) 0.001(5) 0.034(10)
C52 0.044(5) 0.44(3) 0.128(11) -0.065(16) -0.001(6) 0.019(11)
C53 0.128(10) 0.202(15) 0.126(13) 0.041(10) 0.045(12) 0.078(12)

loop_
_atom_type_symbol
_atom_type_description
_atom_type_scat_dispersion_real
_atom_type_scat_dispersion_imag
_atom_type_scat_source
C C 0.0181 0.0091 'International Tables Vol C Tables 4.2.6.8 and 6.1.1.4'
H H 0.0000 0.0000 'International Tables Vol C Tables 4.2.6.8 and 6.1.1.4'
Cr Cr -0.1635 2.4439 'International Tables Vol C Tables 4.2.6.8 and 6.1.1.4'
F F 0.0727 0.0534 'International Tables Vol C Tables 4.2.6.8 and 6.1.1.4'
N N 0.0311 0.0180 'International Tables Vol C Tables 4.2.6.8 and 6.1.1.4'
O O 0.0492 0.0322 'International Tables Vol C Tables 4.2.6.8 and 6.1.1.4'
S S 0.3331 0.5567 'International Tables Vol C Tables 4.2.6.8 and 6.1.1.4'

loop_
_geom_angle_atom_site_label_1
_geom_angle_atom_site_label_2
_geom_angle_atom_site_label_3
_geom_angle
N6 Cr N1 175.12(7)
N6 Cr N9 78.82(7)
N1 Cr N9 100.11(7)
N6 Cr N7 78.07(7)
N1 Cr N7 103.26(8)
N9 Cr N7 156.53(8)
N6 Cr N2 96.87(7)
N1 Cr N2 78.44(7)
N9 Cr N2 95.19(7)
N7 Cr N2 91.60(7)
N6 Cr N4 106.76(7)
N1 Cr N4 78.00(8)
N9 Cr N4 92.70(8)
N7 Cr N4 90.04(7)
N2 Cr N4 156.13(8)
C8 N1 C12 121.9(2)
C8 N1 Cr 118.96(15)
C12 N1 Cr 119.13(16)
C7 N2 C1 106.32(17)
C7 N2 Cr 114.52(14)
C1 N2 Cr 138.73(15)
C7 N3 C6 106.84(17)
C7 N3 C22 130.69(19)
C6 N3 C22 122.16(18)
C13 N4 C19 106.79(19)
C13 N4 Cr 114.78(15)
C19 N4 Cr 137.54(17)
C13 N5 C14 107.2(2)
C13 N5 C20 130.1(3)
C14 N5 C20 122.8(2)
C31 N6 C35 121.61(19)
C31 N6 Cr 119.48(15)
C35 N6 Cr 118.36(14)
C30 N7 C24 106.78(19)
C30 N7 Cr 115.05(15)
C24 N7 Cr 137.93(16)
C30 N8 C29 106.9(2)
C30 N8 C45 129.2(2)
C29 N8 C45 123.8(2)
C36 N9 C42 106.56(19)
C36 N9 Cr 114.31(14)
C42 N9 Cr 139.13(16)
C36 N10 C37 106.8(2)
C36 N10 C43 129.0(2)
C37 N10 C43 124.1(2)
N2 C1 C2 131.9(2)
N2 C1 C6 107.94(19)
C2 C1 C6 120.1(2)
C3 C2 C1 117.4(2)
C3 C2 H2 121.3
C1 C2 H2 121.3
C2 C3 C4 121.7(2)
C2 C3 H3 119.2
C4 C3 H3 119.2
C5 C4 C3 122.0(2)
C5 C4 H4 119.0
C3 C4 H4 119.0
C4 C5 C6 116.0(2)
C4 C5 H5 122.0
C6 C5 H5 122.0
N3 C6 C5 130.2(2)
N3 C6 C1 106.89(19)
C5 C6 C1 122.9(2)
N2 C7 N3 111.98(19)
N2 C7 C8 117.57(19)
N3 C7 C8 130.4(2)
N1 C8 C9 119.8(2)
N1 C8 C7 110.38(19)
C9 C8 C7 129.8(2)
C10 C9 C8 118.7(2)
C10 C9 H9 120.6
C8 C9 H9 120.6
C9 C10 C11 121.1(2)
C9 C10 H10 119.5
C11 C10 H10 119.5
C10 C11 C12 118.1(2)
C10 C11 H11 120.9
C12 C11 H11 120.9
N1 C12 C11 120.3(2)
N1 C12 C13 110.0(2)
C11 C12 C13 129.7(2)
N4 C13 N5 111.4(2)
N4 C13 C12 117.6(2)
N5 C13 C12 130.8(2)
N5 C14 C19 106.7(2)
N5 C14 C15 131.7(3)
C19 C14 C15 121.6(3)
C16 C15 C14 116.5(3)
C16 C15 H15 121.8
C14 C15 H15 121.8
C15 C16 C17 121.9(3)
C15 C16 H16 119.0
C17 C16 H16 119.0
C18 C17 C16 122.2(3)
C18 C17 H17 118.9
C16 C17 H17 118.9
C17 C18 C19 116.8(3)
C17 C18 H18 121.6
C19 C18 H18 121.6
N4 C19 C18 131.0(2)
N4 C19 C14 108.0(2)
C18 C19 C14 121.0(2)
N5 C20 C21 111.0(3)
N5 C20 H20A 109.4
C21 C20 H20A 109.4
N5 C20 H20B 109.4
C21 C20 H20B 109.4
H20A C20 H20B 108.0
C20 C21 H21A 109.5
C20 C21 H21B 109.5
H21A C21 H21B 109.5
C20 C21 H21C 109.5
H21A C21 H21C 109.5
H21B C21 H21C 109.5
N3 C22 C23 111.6(2)
N3 C22 H22A 109.3
C23 C22 H22A 109.3
N3 C22 H22B 109.3
C23 C22 H22B 109.3
H22A C22 H22B 108.0
C22 C23 H23A 109.5
C22 C23 H23B 109.5
H23A C23 H23B 109.5
C22 C23 H23C 109.5
H23A C23 H23C 109.5
H23B C23 H23C 109.5
N7 C24 C29 108.0(2)
N7 C24 C25 130.7(2)
C29 C24 C25 121.3(2)
C26 C25 C24 116.7(3)
C26 C25 H25 121.7
C24 C25 H25 121.7
C25 C26 C27 121.3(3)
C25 C26 H26 119.4
C27 C26 H26 119.4
C28 C27 C26 122.7(3)
C28 C27 H27 118.6
C26 C27 H27 118.6
C27 C28 C29 116.2(3)
C27 C28 H28 121.9
C29 C28 H28 121.9
N8 C29 C28 131.5(3)
N8 C29 C24 106.8(2)
C28 C29 C24 121.7(3)
N7 C30 N8 111.5(2)
N7 C30 C31 117.28(19)
N8 C30 C31 131.2(2)
N6 C31 C32 120.7(2)
N6 C31 C30 109.59(19)
C32 C31 C30 129.7(2)
C31 C32 C33 117.8(2)
C31 C32 H32 121.1
C33 C32 H32 121.1
C34 C33 C32 121.7(2)
C34 C33 H33 119.2
C32 C33 H33 119.2
C33 C34 C35 118.1(2)
C33 C34 H34 120.9
C35 C34 H34 120.9
N6 C35 C34 120.0(2)
N6 C35 C36 110.17(19)
C34 C35 C36 129.8(2)
N9 C36 N10 111.9(2)
N9 C36 C35 117.8(2)
N10 C36 C35 130.2(2)
N10 C37 C38 130.7(2)
N10 C37 C42 107.1(2)
C38 C37 C42 122.2(2)
C39 C38 C37 116.6(3)
C39 C38 H38 121.7
C37 C38 H38 121.7
C38 C39 C40 121.9(2)
C38 C39 H39 119.1
C40 C39 H39 119.1
C41 C40 C39 121.4(3)
C41 C40 H40 119.3
C39 C40 H40 119.3
C40 C41 C42 117.6(2)
C40 C41 H41 121.2
C42 C41 H41 121.2
N9 C42 C41 132.0(2)
N9 C42 C37 107.6(2)
C41 C42 C37 120.4(2)
N10 C43 C44 111.7(3)
N10 C43 H43A 109.3
C44 C43 H43A 109.3
N10 C43 H43B 109.3
C44 C43 H43B 109.3
H43A C43 H43B 107.9
C43 C44 H44A 109.5
C43 C44 H44B 109.5
H44A C44 H44B 109.5
C43 C44 H44C 109.5
H44A C44 H44C 109.5
H44B C44 H44C 109.5
N8 C45 C46 111.7(2)
N8 C45 H45A 109.3
C46 C45 H45A 109.3
N8 C45 H45B 109.3
C46 C45 H45B 109.3
H45A C45 H45B 107.9
C45 C46 H46A 109.5
C45 C46 H46B 109.5
H46A C46 H46B 109.5
C45 C46 H46C 109.5
H46A C46 H46C 109.5
H46B C46 H46C 109.5
O3 S1 O2 116.17(16)
O3 S1 O1 114.53(14)
O2 S1 O1 113.98(13)
O3 S1 C47 103.65(15)
O2 S1 C47 102.90(14)
O1 S1 C47 103.27(13)
F1 C47 F2 107.4(3)
F1 C47 F3 107.2(3)
F2 C47 F3 108.1(3)
F1 C47 S1 111.9(2)
F2 C47 S1 111.7(2)
F3 C47 S1 110.4(2)
O6 S2 O5 118.3(2)
O6 S2 O4 113.6(2)
O5 S2 O4 111.71(19)
O6 S2 C49 104.9(2)
O5 S2 C49 103.06(17)
O4 S2 C49 103.2(2)
F4 C49 F6 109.4(4)
F4 C49 F5 105.7(4)
F6 C49 F5 107.4(4)
F4 C49 S2 112.5(3)
F6 C49 S2 110.5(3)
F5 C49 S2 111.2(3)
N11 C50 C51 179.6(6)
C50 C51 H51A 109.5
C50 C51 H51B 109.5
H51A C51 H51B 109.5
C50 C51 H51C 109.5
H51A C51 H51C 109.5
H51B C51 H51C 109.5
N13 C52 C53 171.5(19)
C52 C53 H53A 109.5
C52 C53 H53B 109.5
H53A C53 H53B 109.5
C52 C53 H53C 109.5
H53A C53 H53C 109.5
H53B C53 H53C 109.5

loop_
_geom_bond_atom_site_label_1
_geom_bond_atom_site_label_2
_geom_bond_distance
Cr N6 2.0093(18)
Cr N1 2.0185(19)
Cr N9 2.0204(19)
Cr N7 2.0268(19)
Cr N2 2.0357(18)
Cr N4 2.0383(18)
N1 C8 1.349(3)
N1 C12 1.352(3)
N2 C7 1.343(3)
N2 C1 1.388(3)
N3 C7 1.347(3)
N3 C6 1.388(3)
N3 C22 1.478(3)
N4 C13 1.338(3)
N4 C19 1.383(3)
N5 C13 1.353(3)
N5 C14 1.384(4)
N5 C20 1.464(4)
N6 C31 1.351(3)
N6 C35 1.353(3)
N7 C30 1.341(3)
N7 C24 1.379(3)
N8 C30 1.350(3)
N8 C29 1.387(3)
N8 C45 1.471(3)
N9 C36 1.340(3)
N9 C42 1.388(3)
N10 C36 1.349(3)
N10 C37 1.383(3)
N10 C43 1.474(3)
C1 C2 1.396(3)
C1 C6 1.399(3)
C2 C3 1.378(3)
C2 H2 0.9500
C3 C4 1.405(3)
C3 H3 0.9500
C4 C5 1.375(3)
C4 H4 0.9500
C5 C6 1.395(3)
C5 H5 0.9500
C7 C8 1.470(3)
C8 C9 1.385(3)
C9 C10 1.384(4)
C9 H9 0.9500
C10 C11 1.385(4)
C10 H10 0.9500
C11 C12 1.385(3)
C11 H11 0.9500
C12 C13 1.464(3)
C14 C19 1.398(4)
C14 C15 1.404(4)
C15 C16 1.370(5)
C15 H15 0.9500
C16 C17 1.388(5)
C16 H16 0.9500
C17 C18 1.382(4)
C17 H17 0.9500
C18 C19 1.387(4)
C18 H18 0.9500
C20 C21 1.505(6)
C20 H20A 0.9900
C20 H20B 0.9900
C21 H21A 0.9800
C21 H21B 0.9800
C21 H21C 0.9800
C22 C23 1.502(4)
C22 H22A 0.9900
C22 H22B 0.9900
C23 H23A 0.9800
C23 H23B 0.9800
C23 H23C 0.9800
C24 C29 1.397(4)
C24 C25 1.397(4)
C25 C26 1.383(4)
C25 H25 0.9500
C26 C27 1.397(5)
C26 H26 0.9500
C27 C28 1.371(5)
C27 H27 0.9500
C28 C29 1.396(4)
C28 H28 0.9500
C30 C31 1.469(3)
C31 C32 1.381(3)
C32 C33 1.388(4)
C32 H32 0.9500
C33 C34 1.382(4)
C33 H33 0.9500
C34 C35 1.389(3)
C34 H34 0.9500
C35 C36 1.464(3)
C37 C38 1.391(3)
C37 C42 1.401(3)
C38 C39 1.376(4)
C38 H38 0.9500
C39 C40 1.400(4)
C39 H39 0.9500
C40 C41 1.382(4)
C40 H40 0.9500
C41 C42 1.390(3)
C41 H41 0.9500
C43 C44 1.492(6)
C43 H43A 0.9900
C43 H43B 0.9900
C44 H44A 0.9800
C44 H44B 0.9800
C44 H44C 0.9800
C45 C46 1.513(4)
C45 H45A 0.9900
C45 H45B 0.9900
C46 H46A 0.9800
C46 H46B 0.9800
C46 H46C 0.9800
S1 O3 1.428(2)
S1 O2 1.435(2)
S1 O1 1.4425(19)
S1 C47 1.821(3)
F1 C47 1.316(4)
F2 C47 1.323(4)
F3 C47 1.334(4)
S2 O6 1.411(3)
S2 O5 1.419(2)
S2 O4 1.434(3)
S2 C49 1.807(4)
F4 C49 1.294(5)
F5 C49 1.319(5)
F6 C49 1.306(6)
N11 C50 1.124(5)
C50 C51 1.468(6)
C51 H51A 0.9800
C51 H51B 0.9800
C51 H51C 0.9800
N13 C52 1.15(2)
C52 C53 1.51(2)
C53 H53A 0.9800
C53 H53B 0.9800
C53 H53C 0.9800
